data_4067525
loop_
_publ_author_name
'Korobkov, Ilia'
'Vidjayacoumar, Balamurugan'
'Gorelsky, Serge I.'
'Billone, Paul'
'Gambarotta, Sandro'

_publ_section_title
;
 Attempting to Reduce the Irreducible: Preparation of a Rare Paramagnetic
 Thorium Species
;
_journal_issue 3
_journal_name_full Organometallics
_journal_page_first 692
_journal_paper_doi 10.1021/om900996n
_journal_volume 29
_journal_year 2010
_chemical_formula_sum 'C32 H52 Cl3 K Li N2 O6 Th'
_chemical_formula_weight 945.19
_chemical_name_systematic
; 
 ? 
;
_space_group_IT_number 62
_symmetry_cell_setting orthorhombic
_symmetry_space_group_name_Hall '-P 2ac 2n'
_symmetry_space_group_name_H-M 'P n m a'
_atom_sites_solution_hydrogens geom
_atom_sites_solution_primary direct
_atom_sites_solution_secondary difmap
_audit_creation_method SHELXL-97
_cell_angle_alpha 90.00
_cell_angle_beta 90.00
_cell_angle_gamma 90.00
_cell_formula_units_Z 4
_cell_length_a 16.2998(8)
_cell_length_b 14.5464(8)
_cell_length_c 16.3612(9)
_cell_measurement_reflns_used 2688
_cell_measurement_temperature 296(2)
_cell_measurement_theta_max 25.76
_cell_measurement_theta_min 2.49
_cell_volume 3879.3(4)
_computing_cell_refinement 'SMART, Bruker (2000)'
_computing_data_collection 'SMART, Bruker (2000)'
_computing_data_reduction 'XPREP, Bruker (2000)'
_computing_molecular_graphics 'SHELXTL, Bruker (2000)'
_computing_publication_material 'SHELXTL, Bruker (2000)'
_computing_structure_refinement 'SHELXL-97 (Sheldrick, 1997)'
_computing_structure_solution 'SHELXS-97 (Sheldrick, 1990)'
_diffrn_ambient_temperature 296(2)
_diffrn_measured_fraction_theta_full 0.991
_diffrn_measured_fraction_theta_max 0.991
_diffrn_measurement_device_type 'CCD area detector'
_diffrn_measurement_method 'phi and omega scans'
_diffrn_radiation_monochromator graphite
_diffrn_radiation_source 'fine-focus sealed tube'
_diffrn_radiation_type MoK\a
_diffrn_radiation_wavelength 0.71073
_diffrn_reflns_av_R_equivalents 0.0737
_diffrn_reflns_av_sigmaI/netI 0.0354
_diffrn_reflns_limit_h_max 23
_diffrn_reflns_limit_h_min -23
_diffrn_reflns_limit_k_max 20
_diffrn_reflns_limit_k_min -20
_diffrn_reflns_limit_l_max 23
_diffrn_reflns_limit_l_min -23
_diffrn_reflns_number 111954
_diffrn_reflns_theta_full 30.55
_diffrn_reflns_theta_max 30.55
_diffrn_reflns_theta_min 1.87
_diffrn_standards_decay_% <1
_exptl_absorpt_coefficient_mu 4.199
_exptl_absorpt_correction_T_max 1.000000
_exptl_absorpt_correction_T_min 0.301942
_exptl_absorpt_correction_type multi-scan
_exptl_absorpt_process_details 'SADABS, Bruker (2000)'
_exptl_crystal_colour clear
_exptl_crystal_density_diffrn 1.618
_exptl_crystal_density_method 'not measured'
_exptl_crystal_description plate
_exptl_crystal_F_000 1876
_exptl_crystal_size_max 0.30
_exptl_crystal_size_mid 0.30
_exptl_crystal_size_min 0.02
_refine_diff_density_max 1.788
_refine_diff_density_min -2.313
_refine_diff_density_rms 0.156
_refine_ls_extinction_method none
_refine_ls_goodness_of_fit_ref 1.033
_refine_ls_hydrogen_treatment constr
_refine_ls_matrix_type full
_refine_ls_number_parameters 238
_refine_ls_number_reflns 6106
_refine_ls_number_restraints 29
_refine_ls_restrained_S_all 1.048
_refine_ls_R_factor_all 0.0801
_refine_ls_R_factor_gt 0.0505
_refine_ls_shift/su_max 0.003
_refine_ls_shift/su_mean 0.001
_refine_ls_structure_factor_coef Fsqd
_refine_ls_weighting_details 'calc w=1/[\s^2^(Fo^2^)+(0.0431P)^2^+27.8676P] where P=(Fo^2^+2Fc^2^)/3'
_refine_ls_weighting_scheme calc
_refine_ls_wR_factor_gt 0.1098
_refine_ls_wR_factor_ref 0.1255
_reflns_number_gt 4473
_reflns_number_total 6106
_reflns_threshold_expression >2sigma(I)
_cod_data_source_file om900996n_si_002.cif
_cod_data_source_block complex3
_cod_depositor_comments
;
The following automatic conversions were performed:

'_symmetry_cell_setting' value 'Orthorhombic' changed to
'orthorhombic' according to
/home/saulius/struct/CIF-dictionaries/cif_core.dic dictionary named
'cif_core.dic' version 2.4.1 from 2010-06-29.

Automatic conversion script
Id: cif_fix_values 1715 2011-07-08 13:25:40Z adriana 
;
_cod_original_sg_symbol_H-M Pnma
_cod_database_code 4067525

loop_
_symmetry_equiv_pos_as_xyz
'x, y, z'
'-x+1/2, -y, z+1/2'
'-x, y+1/2, -z'
'x+1/2, -y+1/2, -z+1/2'
'-x, -y, -z'
'x-1/2, y, -z-1/2'
'x, -y-1/2, z'
'-x-1/2, y-1/2, z-1/2'

loop_
_atom_site_label
_atom_site_type_symbol
_atom_site_fract_x
_atom_site_fract_y
_atom_site_fract_z
_atom_site_U_iso_or_equiv
_atom_site_adp_type
_atom_site_occupancy
_atom_site_symmetry_multiplicity
_atom_site_calc_flag
_atom_site_refinement_flags
_atom_site_disorder_assembly
_atom_site_disorder_group
Th1 Th 0.504910(14) 0.2500 0.161753(16) 0.03064(9) Uani 1 2 d S . .
K1 K 0.25189(10) 0.2500 0.28370(11) 0.0336(4) Uani 1 2 d S . .
Cl1 Cl 0.58544(12) 0.2500 0.31042(13) 0.0556(7) Uani 1 2 d S . .
Cl2 Cl 0.62195(10) 0.12131(16) 0.12629(14) 0.0642(6) Uani 1 1 d . . .
N1 N 0.4112(3) 0.1373(4) 0.2259(4) 0.0432(12) Uani 1 1 d . . .
C1 C 0.4039(4) 0.1250(6) 0.3099(5) 0.059(2) Uani 1 1 d . . .
H1A H 0.4385 0.1498 0.3494 0.071 Uiso 1 1 calc R . .
C2 C 0.3368(5) 0.0699(6) 0.3248(7) 0.081(3) Uani 1 1 d . . .
H2A H 0.3183 0.0513 0.3760 0.098 Uiso 1 1 calc R . .
C3 C 0.3013(5) 0.0468(6) 0.2497(8) 0.079(3) Uani 1 1 d . . .
H3A H 0.2550 0.0106 0.2415 0.095 Uiso 1 1 calc R . .
C4 C 0.3480(4) 0.0880(5) 0.1908(5) 0.0530(19) Uani 1 1 d . . .
C5 C 0.3440(4) 0.0796(7) 0.0990(6) 0.078(3) Uani 1 1 d . . .
C6 C 0.3947(6) -0.0075(9) 0.0755(9) 0.132(6) Uani 1 1 d . . .
H6A H 0.3706 -0.0608 0.1004 0.198 Uiso 1 1 calc R . .
H6B H 0.4501 -0.0006 0.0945 0.198 Uiso 1 1 calc R . .
H6C H 0.3947 -0.0148 0.0172 0.198 Uiso 1 1 calc R . .
C7 C 0.2534(5) 0.0639(9) 0.0702(7) 0.110(5) Uani 1 1 d . . .
H7A H 0.2323 0.0089 0.0948 0.165 Uiso 1 1 calc R . .
H7B H 0.2521 0.0578 0.0118 0.165 Uiso 1 1 calc R . .
H7C H 0.2203 0.1154 0.0863 0.165 Uiso 1 1 calc R . .
C8 C 0.3788(4) 0.1631(7) 0.0619(4) 0.064(3) Uani 1 1 d . . .
C9 C 0.3265(5) 0.2500 0.0644(6) 0.058(3) Uani 1 2 d S . .
H9A H 0.2695 0.2500 0.0671 0.070 Uiso 1 2 calc SR . .
C10 C 0.4507(4) 0.1681(9) 0.0174(4) 0.089(4) Uani 1 1 d . . .
H10A H 0.4746 0.1133 0.0004 0.107 Uiso 1 1 calc R . .
C11 C 0.4896(6) 0.2500 -0.0037(6) 0.104(7) Uani 1 2 d S . .
H11A H 0.5398 0.2500 -0.0309 0.125 Uiso 1 2 calc SR . .
Li1 Li 0.5543(19) 0.7500 0.3424(15) 0.113(12) Uani 1 2 d SD . .
C12 C 0.460(2) 0.616(2) 0.4929(17) 0.155(13) Uiso 0.50 1 d PD A -1
H12A H 0.4348 0.6727 0.5096 0.233 Uiso 0.50 1 calc PR A -1
H12B H 0.4967 0.5952 0.5347 0.233 Uiso 0.50 1 calc PR A -1
H12C H 0.4179 0.5705 0.4844 0.233 Uiso 0.50 1 calc PR A -1
O1 O 0.5057(11) 0.6305(16) 0.4156(14) 0.151(10) Uani 0.50 1 d PD A -1
C13 C 0.5423(14) 0.5437(14) 0.3833(10) 0.087(6) Uiso 0.50 1 d PD A -1
H13A H 0.5937 0.5326 0.4115 0.105 Uiso 0.50 1 calc PR A -1
H13B H 0.5058 0.4932 0.3961 0.105 Uiso 0.50 1 calc PR A -1
C14 C 0.5579(12) 0.5434(12) 0.2956(10) 0.080(5) Uiso 0.50 1 d PD A -1
H14A H 0.5905 0.4902 0.2805 0.096 Uiso 0.50 1 calc PR A -1
H14B H 0.5067 0.5415 0.2655 0.096 Uiso 0.50 1 calc PR A -1
O2 O 0.6021(11) 0.6274(13) 0.2777(8) 0.101(6) Uani 0.50 1 d PD A -1
C15 C 0.632(2) 0.693(2) 0.2107(18) 0.178(16) Uiso 0.50 1 d PD A -1
H15A H 0.6595 0.7447 0.2353 0.267 Uiso 0.50 1 calc PR A -1
H15B H 0.5856 0.7151 0.1798 0.267 Uiso 0.50 1 calc PR A -1
H15C H 0.6690 0.6617 0.1749 0.267 Uiso 0.50 1 calc PR A -1
C16 C 0.4189(15) 0.842(3) 0.455(3) 0.22(2) Uiso 0.50 1 d PD A -1
H16A H 0.3831 0.7905 0.4476 0.329 Uiso 0.50 1 calc PR A -1
H16B H 0.4128 0.8836 0.4096 0.329 Uiso 0.50 1 calc PR A -1
H16C H 0.4049 0.8735 0.5047 0.329 Uiso 0.50 1 calc PR A -1
O3 O 0.5066(12) 0.8093(13) 0.4594(18) 0.185(14) Uani 0.50 1 d PD A -1
C17 C 0.5767(12) 0.8793(15) 0.4743(17) 0.117(9) Uiso 0.50 1 d PD A -1
H17A H 0.5831 0.9203 0.4280 0.141 Uiso 0.50 1 calc PR A -1
H17B H 0.5664 0.9155 0.5230 0.141 Uiso 0.50 1 calc PR A -1
C18 C 0.6520(11) 0.8193(14) 0.4850(12) 0.085(6) Uiso 0.50 1 d PD A -1
H18A H 0.7009 0.8572 0.4879 0.102 Uiso 0.50 1 calc PR A -1
H18B H 0.6478 0.7843 0.5353 0.102 Uiso 0.50 1 calc PR A -1
O4 O 0.6572(6) 0.756(2) 0.4140(6) 0.080(4) Uani 0.50 1 d PD A -1
C19 C 0.7343(14) 0.7059(16) 0.4121(15) 0.118(9) Uiso 0.50 1 d PD A -1
H19A H 0.7369 0.6694 0.3633 0.177 Uiso 0.50 1 calc PR A -1
H19B H 0.7378 0.6665 0.4591 0.177 Uiso 0.50 1 calc PR A -1
H19C H 0.7791 0.7486 0.4128 0.177 Uiso 1 2 calc SR A -1
C20 C 0.6212(14) 0.8773(19) 0.1975(15) 0.101(8) Uiso 0.50 1 d PD A -1
H20A H 0.6763 0.8740 0.2180 0.151 Uiso 0.50 1 calc PR A -1
H20B H 0.6139 0.9338 0.1680 0.151 Uiso 0.50 1 calc PR A -1
H20C H 0.6112 0.8263 0.1617 0.151 Uiso 0.50 1 calc PR A -1
O5 O 0.5595(15) 0.874(2) 0.2706(15) 0.26(3) Uani 0.50 1 d PD A -1
C21 C 0.4815(14) 0.885(2) 0.2213(18) 0.136(11) Uiso 0.50 1 d PD A -1
H21A H 0.4626 0.9475 0.2299 0.163 Uiso 0.50 1 calc PR A -1
H21B H 0.4969 0.8804 0.1641 0.163 Uiso 0.50 1 calc PR A -1
C22 C 0.4106(15) 0.8247(18) 0.2333(18) 0.126(10) Uiso 0.50 1 d PD A -1
H22A H 0.3889 0.8073 0.1803 0.151 Uiso 0.50 1 calc PR A -1
H22B H 0.3681 0.8585 0.2619 0.151 Uiso 0.50 1 calc PR A -1
O6 O 0.4303(10) 0.7393(19) 0.2805(12) 0.154(8) Uani 0.50 1 d PD A -1
C23 C 0.3532(18) 0.693(2) 0.312(2) 0.198(18) Uiso 0.50 1 d PD A -1
H23A H 0.3677 0.6393 0.3425 0.297 Uiso 0.50 1 calc PR A -1
H23B H 0.3191 0.6760 0.2665 0.297 Uiso 0.50 1 calc PR A -1
H23C H 0.3238 0.7351 0.3466 0.297 Uiso 0.50 1 calc PR A -1

loop_
_atom_site_aniso_label
_atom_site_aniso_U_11
_atom_site_aniso_U_22
_atom_site_aniso_U_33
_atom_site_aniso_U_23
_atom_site_aniso_U_13
_atom_site_aniso_U_12
Th1 0.01683(12) 0.05190(18) 0.02320(13) 0.000 -0.00036(10) 0.000
K1 0.0228(7) 0.0410(9) 0.0370(8) 0.000 0.0044(6) 0.000
Cl1 0.0247(9) 0.115(2) 0.0269(9) 0.000 -0.0046(7) 0.000
Cl2 0.0284(7) 0.0808(14) 0.0833(13) -0.0379(11) -0.0094(8) 0.0131(8)
N1 0.026(2) 0.046(3) 0.058(3) 0.006(3) 0.005(2) 0.004(2)
C1 0.034(3) 0.071(5) 0.072(5) 0.039(4) 0.011(3) 0.013(3)
C2 0.045(4) 0.065(5) 0.134(9) 0.058(6) 0.040(5) 0.018(4)
C3 0.036(4) 0.039(4) 0.163(10) 0.000(5) 0.030(5) -0.001(3)
C4 0.026(3) 0.033(3) 0.100(6) -0.015(4) 0.013(3) -0.001(2)
C5 0.036(4) 0.090(7) 0.108(7) -0.072(6) 0.007(4) -0.005(4)
C6 0.056(5) 0.134(11) 0.206(14) -0.127(11) 0.017(7) -0.002(6)
C7 0.044(5) 0.141(10) 0.146(10) -0.095(9) 0.002(5) -0.024(6)
C8 0.023(3) 0.126(8) 0.043(4) -0.042(4) -0.005(2) -0.002(4)
C9 0.023(4) 0.115(10) 0.037(5) 0.000 -0.006(3) 0.000
C10 0.029(3) 0.197(12) 0.042(4) -0.059(6) -0.001(3) 0.002(5)
C11 0.023(5) 0.27(2) 0.023(4) 0.000 0.003(4) 0.000
Li1 0.17(3) 0.052(13) 0.12(2) 0.000 -0.09(2) 0.000
O1 0.078(12) 0.17(2) 0.20(3) 0.07(2) 0.003(13) 0.026(13)
O2 0.117(12) 0.132(14) 0.053(7) 0.020(8) -0.025(8) -0.094(11)
O3 0.16(2) 0.098(14) 0.30(3) 0.022(18) 0.16(2) 0.040(14)
O4 0.059(5) 0.120(11) 0.060(5) -0.01(2) 0.004(4) 0.01(2)
O5 0.30(5) 0.20(3) 0.28(4) -0.05(3) -0.19(4) 0.17(3)
O6 0.121(12) 0.128(19) 0.214(18) -0.01(2) -0.062(13) -0.077(17)

loop_
_atom_type_symbol
_atom_type_description
_atom_type_scat_dispersion_real
_atom_type_scat_dispersion_imag
_atom_type_scat_source
C C 0.0033 0.0016 'International Tables Vol C Tables 4.2.6.8 and 6.1.1.4'
H H 0.0000 0.0000 'International Tables Vol C Tables 4.2.6.8 and 6.1.1.4'
Li Li -0.0003 0.0001 'International Tables Vol C Tables 4.2.6.8 and 6.1.1.4'
N N 0.0061 0.0033 'International Tables Vol C Tables 4.2.6.8 and 6.1.1.4'
O O 0.0106 0.0060 'International Tables Vol C Tables 4.2.6.8 and 6.1.1.4'
Cl Cl 0.1484 0.1585 'International Tables Vol C Tables 4.2.6.8 and 6.1.1.4'
K K 0.2009 0.2494 'International Tables Vol C Tables 4.2.6.8 and 6.1.1.4'
Th Th -7.2400 8.8979 'International Tables Vol C Tables 4.2.6.8 and 6.1.1.4'

loop_
_geom_angle_atom_site_label_1
_geom_angle_atom_site_label_2
_geom_angle_atom_site_label_3
_geom_angle
_geom_angle_site_symmetry_1
_geom_angle_site_symmetry_3
N1 Th1 N1 83.0(2) . 7_565
N1 Th1 C11 111.5(2) . .
N1 Th1 C11 111.5(2) 7_565 .
N1 Th1 Cl2 166.93(14) . 7_565
N1 Th1 Cl2 93.85(13) 7_565 7_565
C11 Th1 Cl2 81.52(17) . 7_565
N1 Th1 Cl2 93.85(13) . .
N1 Th1 Cl2 166.93(14) 7_565 .
C11 Th1 Cl2 81.53(16) . .
Cl2 Th1 Cl2 86.39(9) 7_565 .
N1 Th1 Cl1 85.41(14) . .
N1 Th1 Cl1 85.41(14) 7_565 .
C11 Th1 Cl1 156.9(2) . .
Cl2 Th1 Cl1 81.69(5) 7_565 .
Cl2 Th1 Cl1 81.69(5) . .
N1 Th1 C10 83.1(3) . .
N1 Th1 C10 116.5(2) 7_565 .
C11 Th1 C10 29.3(2) . .
Cl2 Th1 C10 109.5(2) 7_565 .
Cl2 Th1 C10 75.5(2) . .
Cl1 Th1 C10 153.6(3) . .
N1 Th1 C10 116.5(2) . 7_565
N1 Th1 C10 83.1(3) 7_565 7_565
C11 Th1 C10 29.3(2) . 7_565
Cl2 Th1 C10 75.5(2) 7_565 7_565
Cl2 Th1 C10 109.5(2) . 7_565
Cl1 Th1 C10 153.6(3) . 7_565
C10 Th1 C10 50.6(5) . 7_565
N1 Th1 C8 61.0(2) . .
N1 Th1 C8 95.15(19) 7_565 .
C11 Th1 C8 51.5(2) . .
Cl2 Th1 C8 132.06(19) 7_565 .
Cl2 Th1 C8 94.36(17) . .
Cl1 Th1 C8 145.9(2) . .
C10 Th1 C8 27.93(19) . .
C10 Th1 C8 59.2(3) 7_565 .
N1 Th1 C8 95.15(19) . 7_565
N1 Th1 C8 61.0(2) 7_565 7_565
C11 Th1 C8 51.5(2) . 7_565
Cl2 Th1 C8 94.36(17) 7_565 7_565
Cl2 Th1 C8 132.07(19) . 7_565
Cl1 Th1 C8 145.9(2) . 7_565
C10 Th1 C8 59.2(3) . 7_565
C10 Th1 C8 27.93(19) 7_565 7_565
C8 Th1 C8 51.4(4) . 7_565
N1 Th1 K1 120.73(12) . 6_656
N1 Th1 K1 120.73(12) 7_565 6_656
C11 Th1 K1 107.8(2) . 6_656
Cl2 Th1 K1 50.58(4) 7_565 6_656
Cl2 Th1 K1 50.58(4) . 6_656
Cl1 Th1 K1 49.15(5) . 6_656
C10 Th1 K1 119.50(15) . 6_656
C10 Th1 K1 119.50(15) 7_565 6_656
C8 Th1 K1 144.09(15) . 6_656
C8 Th1 K1 144.09(15) 7_565 6_656
N1 Th1 K1 42.23(12) . .
N1 Th1 K1 42.23(12) 7_565 .
C11 Th1 K1 110.6(2) . .
Cl2 Th1 K1 136.08(5) 7_565 .
Cl2 Th1 K1 136.08(5) . .
Cl1 Th1 K1 92.54(5) . .
C10 Th1 K1 94.80(15) . .
C10 Th1 K1 94.80(15) 7_565 .
C8 Th1 K1 67.00(13) . .
C8 Th1 K1 67.00(13) 7_565 .
K1 Th1 K1 141.684(9) 6_656 .
C2 K1 C2 119.1(4) . 7_565
C2 K1 C1 25.9(2) . .
C2 K1 C1 96.4(3) 7_565 .
C2 K1 C1 96.4(3) . 7_565
C2 K1 C1 25.9(2) 7_565 7_565
C1 K1 C1 71.8(3) . 7_565
C2 K1 C3 26.3(3) . .
C2 K1 C3 137.7(3) 7_565 .
C1 K1 C3 42.4(3) . .
C1 K1 C3 112.0(2) 7_565 .
C2 K1 C3 137.7(3) . 7_565
C2 K1 C3 26.3(3) 7_565 7_565
C1 K1 C3 112.0(2) . 7_565
C1 K1 C3 42.4(3) 7_565 7_565
C3 K1 C3 143.3(3) . 7_565
C2 K1 Cl1 120.4(2) . 6_556
C2 K1 Cl1 120.4(2) 7_565 6_556
C1 K1 Cl1 139.70(19) . 6_556
C1 K1 Cl1 139.69(19) 7_565 6_556
C3 K1 Cl1 97.9(2) . 6_556
C3 K1 Cl1 97.9(2) 7_565 6_556
C2 K1 Cl2 72.19(14) . 6_556
C2 K1 Cl2 135.0(2) 7_565 6_556
C1 K1 Cl2 97.03(14) . 6_556
C1 K1 Cl2 144.18(18) 7_565 6_556
C3 K1 Cl2 72.37(16) . 6_556
C3 K1 Cl2 144.30(16) 7_565 6_556
Cl1 K1 Cl2 69.52(5) 6_556 6_556
C2 K1 Cl2 134.98(19) . 4_455
C2 K1 Cl2 72.19(14) 7_565 4_455
C1 K1 Cl2 144.18(18) . 4_455
C1 K1 Cl2 97.03(14) 7_565 4_455
C3 K1 Cl2 144.30(16) . 4_455
C3 K1 Cl2 72.37(16) 7_565 4_455
Cl1 K1 Cl2 69.52(5) 6_556 4_455
Cl2 K1 Cl2 71.93(9) 6_556 4_455
C2 K1 N1 42.03(18) . .
C2 K1 N1 97.85(18) 7_565 .
C1 K1 N1 25.39(17) . .
C1 K1 N1 72.21(17) 7_565 .
C3 K1 N1 41.76(17) . .
C3 K1 N1 102.85(18) 7_565 .
Cl1 K1 N1 123.88(12) 6_556 .
Cl2 K1 N1 111.93(11) 6_556 .
Cl2 K1 N1 166.57(12) 4_455 .
C2 K1 N1 97.86(18) . 7_565
C2 K1 N1 42.03(18) 7_565 7_565
C1 K1 N1 72.21(17) . 7_565
C1 K1 N1 25.39(17) 7_565 7_565
C3 K1 N1 102.85(18) . 7_565
C3 K1 N1 41.76(17) 7_565 7_565
Cl1 K1 N1 123.88(12) 6_556 7_565
Cl2 K1 N1 166.57(12) 6_556 7_565
Cl2 K1 N1 111.93(11) 4_455 7_565
N1 K1 N1 61.3(2) . 7_565
C2 K1 C4 41.4(3) . .
C2 K1 C4 121.01(18) 7_565 .
C1 K1 C4 41.1(2) . .
C1 K1 C4 96.09(18) 7_565 .
C3 K1 C4 24.9(2) . .
C3 K1 C4 119.1(2) 7_565 .
Cl1 K1 C4 100.97(14) 6_556 .
Cl2 K1 C4 96.42(13) 6_556 .
Cl2 K1 C4 166.80(12) 4_455 .
N1 K1 C4 24.82(15) . .
N1 K1 C4 80.84(16) 7_565 .
Th1 Cl1 K1 88.77(7) . 6_656
Th1 Cl2 K1 87.91(6) . 6_656
C4 N1 C1 106.3(6) . .
C4 N1 Th1 129.0(5) . .
C1 N1 Th1 123.9(5) . .
C4 N1 K1 77.5(3) . .
C1 N1 K1 72.9(4) . .
Th1 N1 K1 106.61(18) . .
C2 C1 N1 108.5(9) . .
C2 C1 K1 74.4(4) . .
N1 C1 K1 81.7(4) . .
C1 C2 C3 108.2(8) . .
C1 C2 K1 79.7(4) . .
C3 C2 K1 79.8(5) . .
C4 C3 C2 106.5(7) . .
C4 C3 K1 81.6(4) . .
C2 C3 K1 73.9(5) . .
C3 C4 N1 110.5(8) . .
C3 C4 C5 130.0(8) . .
N1 C4 C5 119.2(6) . .
C3 C4 K1 73.5(4) . .
N1 C4 K1 77.7(4) . .
C5 C4 K1 120.7(5) . .
C8 C5 C4 109.1(6) . .
C8 C5 C6 111.4(8) . .
C4 C5 C6 106.8(10) . .
C8 C5 C7 111.1(9) . .
C4 C5 C7 110.6(7) . .
C6 C5 C7 107.9(7) . .
C10 C8 C5 126.0(9) . .
C10 C8 C9 116.4(10) . .
C5 C8 C9 117.2(6) . .
C10 C8 Th1 71.0(4) . .
C5 C8 Th1 113.5(5) . .
C9 C8 Th1 91.1(5) . .
C8 C9 C8 111.9(8) 7_565 .
C8 C10 C11 124.2(10) . .
C8 C10 Th1 81.1(4) . .
C11 C10 Th1 72.6(5) . .
C10 C11 C10 117.6(10) . 7_565
C10 C11 Th1 78.2(5) . .
C10 C11 Th1 78.2(5) 7_565 .
O4 Li1 O4 4.8(19) 7_575 .
O4 Li1 O5 108.4(14) 7_575 .
O4 Li1 O5 104.2(14) . .
O4 Li1 O5 104.2(14) 7_575 7_575
O4 Li1 O5 108.4(14) . 7_575
O5 Li1 O5 113.7(18) . 7_575
O4 Li1 O2 87.2(13) 7_575 .
O4 Li1 O2 91.1(13) . .
O5 Li1 O2 113.5(13) . .
O5 Li1 O2 18.5(7) 7_575 .
O4 Li1 O2 91.1(13) 7_575 7_575
O4 Li1 O2 87.2(13) . 7_575
O5 Li1 O2 18.5(7) . 7_575
O5 Li1 O2 113.5(13) 7_575 7_575
O2 Li1 O2 107.2(14) . 7_575
O4 Li1 O3 77.3(11) 7_575 7_575
O4 Li1 O3 79.2(11) . 7_575
O5 Li1 O3 143.4(13) . 7_575
O5 Li1 O3 99.0(10) 7_575 7_575
O2 Li1 O3 102.7(7) . 7_575
O2 Li1 O3 147.3(11) 7_575 7_575
O4 Li1 O3 79.2(11) 7_575 .
O4 Li1 O3 77.3(11) . .
O5 Li1 O3 99.0(10) . .
O5 Li1 O3 143.4(13) 7_575 .
O2 Li1 O3 147.3(11) . .
O2 Li1 O3 102.7(7) 7_575 .
O3 Li1 O3 45.4(12) 7_575 .
O4 Li1 O6 169.5(15) 7_575 .
O4 Li1 O6 171.5(17) . .
O5 Li1 O6 81.3(11) . .
O5 Li1 O6 74.6(12) 7_575 .
O2 Li1 O6 92.6(11) . .
O2 Li1 O6 98.9(10) 7_575 .
O3 Li1 O6 92.6(14) 7_575 .
O3 Li1 O6 95.6(14) . .
O4 Li1 O6 171.6(17) 7_575 7_575
O4 Li1 O6 169.5(15) . 7_575
O5 Li1 O6 74.6(12) . 7_575
O5 Li1 O6 81.3(11) 7_575 7_575
O2 Li1 O6 98.9(11) . 7_575
O2 Li1 O6 92.6(11) 7_575 7_575
O3 Li1 O6 95.6(14) 7_575 7_575
O3 Li1 O6 92.6(14) . 7_575
O6 Li1 O6 7.9(14) . 7_575
O4 Li1 O1 90.9(12) 7_575 7_575
O4 Li1 O1 87.2(11) . 7_575
O5 Li1 O1 70.0(10) . 7_575
O5 Li1 O1 161.6(17) 7_575 7_575
O2 Li1 O1 176.4(13) . 7_575
O2 Li1 O1 75.9(6) 7_575 7_575
O3 Li1 O1 73.8(12) 7_575 7_575
O3 Li1 O1 29.1(8) . 7_575
O6 Li1 O1 88.7(13) . 7_575
O6 Li1 O1 82.6(12) 7_575 7_575
O4 Li1 O1 87.2(11) 7_575 .
O4 Li1 O1 90.9(12) . .
O5 Li1 O1 161.6(17) . .
O5 Li1 O1 70.0(10) 7_575 .
O2 Li1 O1 75.9(6) . .
O2 Li1 O1 176.4(13) 7_575 .
O3 Li1 O1 29.1(8) 7_575 .
O3 Li1 O1 73.8(12) . .
O6 Li1 O1 82.6(12) . .
O6 Li1 O1 88.7(13) 7_575 .
O1 Li1 O1 100.9(16) 7_575 .
C12 O1 C13 112.6(19) . .
C12 O1 Li1 138(2) . .
C13 O1 Li1 108.8(14) . .
C14 C13 O1 115.0(17) . .
O2 C14 C13 106.4(14) . .
C14 O2 C15 145.9(18) . .
C14 O2 Li1 114.1(14) . .
C15 O2 Li1 87.1(17) . .
O2 C15 Li1 57.3(13) . .
C16 O3 C17 120(2) . .
C16 O3 Li1 114(2) . .
C17 O3 Li1 97.6(15) . .
C18 C17 O3 103.7(16) . .
O4 C18 C17 108.3(16) . .
C19 O4 C18 112.2(13) . .
C19 O4 Li1 132.5(18) . .
C18 O4 Li1 115.2(13) . .
C21 O5 C20 97.4(17) . .
C21 O5 Li1 110(2) . .
C20 O5 Li1 118.0(18) . .
C22 C21 O5 122(2) . .
C21 C22 O6 113.4(18) . .
C22 O6 C23 111.4(19) . .
C22 O6 Li1 111.4(13) . .
C23 O6 Li1 128(2) . .

loop_
_geom_bond_atom_site_label_1
_geom_bond_atom_site_label_2
_geom_bond_distance
_geom_bond_site_symmetry_2
Th1 N1 2.474(5) .
Th1 N1 2.474(5) 7_565
Th1 C11 2.719(10) .
Th1 Cl2 2.7349(17) 7_565
Th1 Cl2 2.7350(17) .
Th1 Cl1 2.764(2) .
Th1 C10 2.790(7) .
Th1 C10 2.790(7) 7_565
Th1 C8 2.914(6) .
Th1 C8 2.914(6) 7_565
Th1 K1 4.1234(16) 6_656
Th1 K1 4.5815(16) .
K1 C2 3.038(8) .
K1 C2 3.039(8) 7_565
K1 C1 3.103(7) .
K1 C1 3.103(7) 7_565
K1 C3 3.113(8) .
K1 C3 3.113(8) 7_565
K1 Cl1 3.120(3) 6_556
K1 Cl2 3.187(2) 6_556
K1 Cl2 3.187(2) 4_455
K1 N1 3.213(5) .
K1 N1 3.213(5) 7_565
K1 C4 3.212(7) .
Cl1 K1 3.120(3) 6_656
Cl2 K1 3.187(2) 6_656
N1 C4 1.381(8) .
N1 C1 1.392(9) .
C1 C2 1.377(11) .
C2 C3 1.400(14) .
C3 C4 1.366(12) .
C4 C5 1.509(13) .
C5 C8 1.471(14) .
C5 C6 1.561(13) .
C5 C7 1.567(11) .
C8 C10 1.382(9) .
C8 C9 1.526(10) .
C9 C8 1.526(10) 7_565
C10 C11 1.393(12) .
C11 C10 1.393(12) 7_565
Li1 O4 2.05(3) 7_575
Li1 O4 2.05(3) .
Li1 O5 2.15(3) .
Li1 O5 2.15(3) 7_575
Li1 O2 2.22(3) .
Li1 O2 2.22(3) 7_575
Li1 O3 2.24(4) 7_575
Li1 O3 2.24(4) .
Li1 O6 2.27(3) .
Li1 O6 2.27(3) 7_575
Li1 O1 2.26(3) 7_575
Li1 O1 2.26(3) .
C12 O1 1.485(18) .
O1 C13 1.493(17) .
C13 C14 1.457(16) .
C14 O2 1.449(16) .
O2 C15 1.536(17) .
C16 O3 1.509(18) .
O3 C17 1.551(18) .
C17 C18 1.516(17) .
C18 O4 1.485(17) .
O4 C19 1.452(17) .
C20 O5 1.563(19) .
O5 C21 1.514(17) .
C21 C22 1.465(17) .
C22 O6 1.498(18) .
O6 C23 1.514(18) .

loop_
_geom_torsion_atom_site_label_1
_geom_torsion_atom_site_label_2
_geom_torsion_atom_site_label_3
_geom_torsion_atom_site_label_4
_geom_torsion
_geom_torsion_site_symmetry_1
_geom_torsion_site_symmetry_4
N1 Th1 Cl1 K1 138.34(12) . 6_656
N1 Th1 Cl1 K1 -138.34(12) 7_565 6_656
C11 Th1 Cl1 K1 0.0 . 6_656
Cl2 Th1 Cl1 K1 -43.77(5) 7_565 6_656
Cl2 Th1 Cl1 K1 43.77(5) . 6_656
C10 Th1 Cl1 K1 73.9(4) . 6_656
C10 Th1 Cl1 K1 -73.9(4) 7_565 6_656
C8 Th1 Cl1 K1 129.2(3) . 6_656
C8 Th1 Cl1 K1 -129.2(3) 7_565 6_656
K1 Th1 Cl1 K1 180.0 . 6_656
N1 Th1 Cl2 K1 -127.42(14) . 6_656
N1 Th1 Cl2 K1 -52.0(6) 7_565 6_656
C11 Th1 Cl2 K1 121.44(16) . 6_656
Cl2 Th1 Cl2 K1 39.48(9) 7_565 6_656
Cl1 Th1 Cl2 K1 -42.64(6) . 6_656
C10 Th1 Cl2 K1 150.7(3) . 6_656
C10 Th1 Cl2 K1 112.7(2) 7_565 6_656
C8 Th1 Cl2 K1 171.43(19) . 6_656
C8 Th1 Cl2 K1 132.1(2) 7_565 6_656
K1 Th1 Cl2 K1 -127.63(4) . 6_656
N1 Th1 N1 C4 100.2(5) 7_565 .
C11 Th1 N1 C4 -10.2(6) . .
Cl2 Th1 N1 C4 176.8(4) 7_565 .
Cl2 Th1 N1 C4 -92.6(5) . .
Cl1 Th1 N1 C4 -173.9(5) . .
C10 Th1 N1 C4 -17.7(5) . .
C10 Th1 N1 C4 21.5(6) 7_565 .
C8 Th1 N1 C4 0.3(5) . .
C8 Th1 N1 C4 40.3(5) 7_565 .
K1 Th1 N1 C4 -138.1(5) 6_656 .
K1 Th1 N1 C4 87.2(5) . .
N1 Th1 N1 C1 -67.3(5) 7_565 .
C11 Th1 N1 C1 -177.6(5) . .
Cl2 Th1 N1 C1 9.4(9) 7_565 .
Cl2 Th1 N1 C1 100.0(5) . .
Cl1 Th1 N1 C1 18.6(5) . .
C10 Th1 N1 C1 174.8(5) . .
C10 Th1 N1 C1 -146.0(5) 7_565 .
C8 Th1 N1 C1 -167.2(6) . .
C8 Th1 N1 C1 -127.2(5) 7_565 .
K1 Th1 N1 C1 54.4(5) 6_656 .
K1 Th1 N1 C1 -80.2(5) . .
N1 Th1 N1 K1 13.0(3) 7_565 .
C11 Th1 N1 K1 -97.4(2) . .
Cl2 Th1 N1 K1 89.6(6) 7_565 .
Cl2 Th1 N1 K1 -179.78(15) . .
Cl1 Th1 N1 K1 98.89(16) . .
C10 Th1 N1 K1 -105.0(3) . .
C10 Th1 N1 K1 -65.7(3) 7_565 .
C8 Th1 N1 K1 -86.9(2) . .
C8 Th1 N1 K1 -46.9(3) 7_565 .
K1 Th1 N1 K1 134.68(10) 6_656 .
C2 K1 N1 C4 74.4(6) . .
C2 K1 N1 C4 -160.1(5) 7_565 .
C1 K1 N1 C4 111.6(7) . .
C1 K1 N1 C4 -163.6(5) 7_565 .
C3 K1 N1 C4 34.6(5) . .
C3 K1 N1 C4 -133.9(5) 7_565 .
Cl1 K1 N1 C4 -25.1(5) 6_556 .
Cl2 K1 N1 C4 54.3(4) 6_556 .
Cl2 K1 N1 C4 158.6(5) 4_455 .
N1 K1 N1 C4 -138.6(4) 7_565 .
C2 K1 N1 C1 -37.2(6) . .
C2 K1 N1 C1 88.3(5) 7_565 .
C1 K1 N1 C1 84.8(6) 7_565 .
C3 K1 N1 C1 -77.0(6) . .
C3 K1 N1 C1 114.5(5) 7_565 .
Cl1 K1 N1 C1 -136.7(4) 6_556 .
Cl2 K1 N1 C1 -57.3(5) 6_556 .
Cl2 K1 N1 C1 47.0(8) 4_455 .
N1 K1 N1 C1 109.9(4) 7_565 .
C4 K1 N1 C1 -111.6(7) . .
C2 K1 N1 Th1 -158.3(5) . .
C2 K1 N1 Th1 -32.8(3) 7_565 .
C1 K1 N1 Th1 -121.1(5) . .
C1 K1 N1 Th1 -36.3(2) 7_565 .
C3 K1 N1 Th1 161.9(5) . .
C3 K1 N1 Th1 -6.6(3) 7_565 .
Cl1 K1 N1 Th1 102.21(17) 6_556 .
Cl2 K1 N1 Th1 -178.39(14) 6_556 .
Cl2 K1 N1 Th1 -74.1(6) 4_455 .
N1 K1 N1 Th1 -11.3(2) 7_565 .
C4 K1 N1 Th1 127.3(5) . .
C4 N1 C1 C2 -0.6(8) . .
Th1 N1 C1 C2 169.3(5) . .
K1 N1 C1 C2 70.4(5) . .
C4 N1 C1 K1 -71.0(4) . .
Th1 N1 C1 K1 98.8(4) . .
C2 K1 C1 C2 153.1(8) 7_565 .
C1 K1 C1 C2 161.2(6) 7_565 .
C3 K1 C1 C2 -37.8(6) . .
C3 K1 C1 C2 175.0(7) 7_565 .
Cl1 K1 C1 C2 -50.3(7) 6_556 .
Cl2 K1 C1 C2 16.2(7) 6_556 .
Cl2 K1 C1 C2 84.9(7) 4_455 .
N1 K1 C1 C2 -112.0(9) . .
N1 K1 C1 C2 -172.0(7) 7_565 .
C4 K1 C1 C2 -75.5(7) . .
C2 K1 C1 N1 112.0(9) . .
C2 K1 C1 N1 -94.9(5) 7_565 .
C1 K1 C1 N1 -86.8(5) 7_565 .
C3 K1 C1 N1 74.1(5) . .
C3 K1 C1 N1 -73.1(5) 7_565 .
Cl1 K1 C1 N1 61.7(5) 6_556 .
Cl2 K1 C1 N1 128.2(4) 6_556 .
Cl2 K1 C1 N1 -163.1(3) 4_455 .
N1 K1 C1 N1 -60.1(4) 7_565 .
C4 K1 C1 N1 36.4(4) . .
N1 C1 C2 C3 0.1(9) . .
K1 C1 C2 C3 75.6(6) . .
N1 C1 C2 K1 -75.5(5) . .
C2 K1 C2 C1 -31.0(9) 7_565 .
C1 K1 C2 C1 -17.9(6) 7_565 .
C3 K1 C2 C1 110.8(8) . .
C3 K1 C2 C1 -6.9(10) 7_565 .
Cl1 K1 C2 C1 144.8(6) 6_556 .
Cl2 K1 C2 C1 -163.1(7) 6_556 .
Cl2 K1 C2 C1 -124.5(5) 4_455 .
N1 K1 C2 C1 36.4(5) . .
N1 K1 C2 C1 7.6(7) 7_565 .
C4 K1 C2 C1 74.1(6) . .
C2 K1 C2 C3 -141.8(5) 7_565 .
C1 K1 C2 C3 -110.8(8) . .
C1 K1 C2 C3 -128.7(5) 7_565 .
C3 K1 C2 C3 -117.7(8) 7_565 .
Cl1 K1 C2 C3 34.0(5) 6_556 .
Cl2 K1 C2 C3 86.1(5) 6_556 .
Cl2 K1 C2 C3 124.7(4) 4_455 .
N1 K1 C2 C3 -74.4(5) . .
N1 K1 C2 C3 -103.2(5) 7_565 .
C4 K1 C2 C3 -36.7(4) . .
C1 C2 C3 C4 0.4(9) . .
K1 C2 C3 C4 75.9(5) . .
C1 C2 C3 K1 -75.5(6) . .
C2 K1 C3 C4 -110.0(7) . .
C2 K1 C3 C4 -56.5(9) 7_565 .
C1 K1 C3 C4 -72.8(5) . .
C1 K1 C3 C4 -53.2(7) 7_565 .
C3 K1 C3 C4 -15.5(12) 7_565 .
Cl1 K1 C3 C4 99.1(6) 6_556 .
Cl2 K1 C3 C4 164.7(6) 6_556 .
Cl2 K1 C3 C4 164.8(4) 4_455 .
N1 K1 C3 C4 -34.5(4) . .
N1 K1 C3 C4 -28.4(6) 7_565 .
C2 K1 C3 C2 53.5(7) 7_565 .
C1 K1 C3 C2 37.2(4) . .
C1 K1 C3 C2 56.8(5) 7_565 .
C3 K1 C3 C2 94.5(9) 7_565 .
Cl1 K1 C3 C2 -150.9(4) 6_556 .
Cl2 K1 C3 C2 -85.4(5) 6_556 .
Cl2 K1 C3 C2 -85.3(5) 4_455 .
N1 K1 C3 C2 75.5(5) . .
N1 K1 C3 C2 81.6(5) 7_565 .
C4 K1 C3 C2 110.0(7) . .
C2 C3 C4 N1 -0.7(9) . .
K1 C3 C4 N1 69.6(5) . .
C2 C3 C4 C5 173.1(8) . .
K1 C3 C4 C5 -116.5(8) . .
C2 C3 C4 K1 -70.3(6) . .
C1 N1 C4 C3 0.8(8) . .
Th1 N1 C4 C3 -168.3(5) . .
K1 N1 C4 C3 -66.9(5) . .
C1 N1 C4 C5 -173.8(7) . .
Th1 N1 C4 C5 17.0(9) . .
K1 N1 C4 C5 118.4(7) . .
C1 N1 C4 K1 67.8(5) . .
Th1 N1 C4 K1 -101.4(4) . .
C2 K1 C4 C3 39.0(5) . .
C2 K1 C4 C3 139.1(7) 7_565 .
C1 K1 C4 C3 78.7(6) . .
C1 K1 C4 C3 131.7(6) 7_565 .
C3 K1 C4 C3 169.5(8) 7_565 .
Cl1 K1 C4 C3 -85.0(6) 6_556 .
Cl2 K1 C4 C3 -14.7(6) 6_556 .
Cl2 K1 C4 C3 -42.2(11) 4_455 .
N1 K1 C4 C3 116.0(8) . .
N1 K1 C4 C3 152.0(6) 7_565 .
C2 K1 C4 N1 -77.0(5) . .
C2 K1 C4 N1 23.1(6) 7_565 .
C1 K1 C4 N1 -37.3(4) . .
C1 K1 C4 N1 15.7(5) 7_565 .
C3 K1 C4 N1 -116.0(8) . .
C3 K1 C4 N1 53.5(5) 7_565 .
Cl1 K1 C4 N1 159.0(4) 6_556 .
Cl2 K1 C4 N1 -130.7(4) 6_556 .
Cl2 K1 C4 N1 -158.2(6) 4_455 .
N1 K1 C4 N1 36.0(4) 7_565 .
C2 K1 C4 C5 166.1(7) . .
C2 K1 C4 C5 -93.7(6) 7_565 .
C1 K1 C4 C5 -154.2(6) . .
C1 K1 C4 C5 -101.1(5) 7_565 .
C3 K1 C4 C5 127.2(9) . .
C3 K1 C4 C5 -63.3(6) 7_565 .
Cl1 K1 C4 C5 42.2(5) 6_556 .
Cl2 K1 C4 C5 112.5(5) 6_556 .
Cl2 K1 C4 C5 85.0(10) 4_455 .
N1 K1 C4 C5 -116.8(7) . .
N1 K1 C4 C5 -80.8(5) 7_565 .
C3 C4 C5 C8 155.3(7) . .
N1 C4 C5 C8 -31.3(9) . .
K1 C4 C5 C8 61.4(7) . .
C3 C4 C5 C6 -84.3(9) . .
N1 C4 C5 C6 89.1(9) . .
K1 C4 C5 C6 -178.2(5) . .
C3 C4 C5 C7 32.8(13) . .
N1 C4 C5 C7 -153.7(8) . .
K1 C4 C5 C7 -61.0(9) . .
C4 C5 C8 C10 112.5(7) . .
C6 C5 C8 C10 -5.1(11) . .
C7 C5 C8 C10 -125.4(8) . .
C4 C5 C8 C9 -74.8(8) . .
C6 C5 C8 C9 167.6(8) . .
C7 C5 C8 C9 47.3(9) . .
C4 C5 C8 Th1 29.5(7) . .
C6 C5 C8 Th1 -88.0(8) . .
C7 C5 C8 Th1 151.6(5) . .
N1 Th1 C8 C10 -139.0(8) . .
N1 Th1 C8 C10 141.9(7) 7_565 .
C11 Th1 C8 C10 28.5(7) . .
Cl2 Th1 C8 C10 42.0(8) 7_565 .
Cl2 Th1 C8 C10 -47.0(7) . .
Cl1 Th1 C8 C10 -128.6(6) . .
C10 Th1 C8 C10 63.1(8) 7_565 .
C8 Th1 C8 C10 96.0(7) 7_565 .
K1 Th1 C8 C10 -35.7(9) 6_656 .
K1 Th1 C8 C10 174.2(7) . .
N1 Th1 C8 C5 -17.2(4) . .
N1 Th1 C8 C5 -96.2(5) 7_565 .
C11 Th1 C8 C5 150.4(6) . .
Cl2 Th1 C8 C5 163.9(4) 7_565 .
Cl2 Th1 C8 C5 74.8(5) . .
Cl1 Th1 C8 C5 -6.8(7) . .
C10 Th1 C8 C5 121.9(10) . .
C10 Th1 C8 C5 -175.0(6) 7_565 .
C8 Th1 C8 C5 -142.2(5) 7_565 .
K1 Th1 C8 C5 86.2(5) 6_656 .
K1 Th1 C8 C5 -64.0(4) . .
N1 Th1 C8 C9 103.4(5) . .
N1 Th1 C8 C9 24.3(5) 7_565 .
C11 Th1 C8 C9 -89.1(6) . .
Cl2 Th1 C8 C9 -75.6(5) 7_565 .
Cl2 Th1 C8 C9 -164.6(5) . .
Cl1 Th1 C8 C9 113.8(5) . .
C10 Th1 C8 C9 -117.6(9) . .
C10 Th1 C8 C9 -54.5(5) 7_565 .
C8 Th1 C8 C9 -21.6(5) 7_565 .
K1 Th1 C8 C9 -153.3(4) 6_656 .
K1 Th1 C8 C9 56.6(4) . .
C10 C8 C9 C8 -32.9(10) . 7_565
C5 C8 C9 C8 153.7(6) . 7_565
Th1 C8 C9 C8 36.4(8) . 7_565
C5 C8 C10 C11 -167.5(9) . .
C9 C8 C10 C11 19.8(11) . .
Th1 C8 C10 C11 -61.7(8) . .
C5 C8 C10 Th1 -105.8(7) . .
C9 C8 C10 Th1 81.5(6) . .
N1 Th1 C10 C8 35.3(7) . .
N1 Th1 C10 C8 -43.3(8) 7_565 .
C11 Th1 C10 C8 -130.2(10) . .
Cl2 Th1 C10 C8 -148.2(6) 7_565 .
Cl2 Th1 C10 C8 131.1(7) . .
Cl1 Th1 C10 C8 100.2(6) . .
C10 Th1 C10 C8 -97.7(7) 7_565 .
C8 Th1 C10 C8 -64.9(7) 7_565 .
K1 Th1 C10 C8 156.8(6) 6_656 .
K1 Th1 C10 C8 -5.4(7) . .
N1 Th1 C10 C11 165.5(5) . .
N1 Th1 C10 C11 86.9(5) 7_565 .
Cl2 Th1 C10 C11 -18.0(6) 7_565 .
Cl2 Th1 C10 C11 -98.7(5) . .
Cl1 Th1 C10 C11 -129.6(7) . .
C10 Th1 C10 C11 32.5(5) 7_565 .
C8 Th1 C10 C11 130.2(10) . .
C8 Th1 C10 C11 65.3(6) 7_565 .
K1 Th1 C10 C11 -73.0(6) 6_656 .
K1 Th1 C10 C11 124.8(5) . .
C8 C10 C11 C10 -4.0(15) . 7_565
Th1 C10 C11 C10 -69.8(9) . 7_565
C8 C10 C11 Th1 65.8(7) . .
N1 Th1 C11 C10 -15.5(6) . .
N1 Th1 C11 C10 -106.3(5) 7_565 .
Cl2 Th1 C11 C10 162.9(5) 7_565 .
Cl2 Th1 C11 C10 75.3(5) . .
Cl1 Th1 C11 C10 119.1(5) . .
C10 Th1 C11 C10 -121.8(10) 7_565 .
C8 Th1 C11 C10 -27.2(5) . .
C8 Th1 C11 C10 -94.6(6) 7_565 .
K1 Th1 C11 C10 119.1(5) 6_656 .
K1 Th1 C11 C10 -60.9(5) . .
N1 Th1 C11 C10 106.3(5) . 7_565
N1 Th1 C11 C10 15.5(6) 7_565 7_565
Cl2 Th1 C11 C10 -75.3(5) 7_565 7_565
Cl2 Th1 C11 C10 -162.9(5) . 7_565
Cl1 Th1 C11 C10 -119.1(5) . 7_565
C10 Th1 C11 C10 121.8(10) . 7_565
C8 Th1 C11 C10 94.6(6) . 7_565
C8 Th1 C11 C10 27.2(5) 7_565 7_565
K1 Th1 C11 C10 -119.1(5) 6_656 7_565
K1 Th1 C11 C10 60.9(5) . 7_565
O4 Li1 O1 C12 86(3) 7_575 .
O4 Li1 O1 C12 83(3) . .
O5 Li1 O1 C12 -62(6) . .
O5 Li1 O1 C12 -168(3) 7_575 .
O2 Li1 O1 C12 174(3) . .
O2 Li1 O1 C12 24(26) 7_575 .
O3 Li1 O1 C12 18(3) 7_575 .
O3 Li1 O1 C12 7(3) . .
O6 Li1 O1 C12 -91(3) . .
O6 Li1 O1 C12 -86(3) 7_575 .
O1 Li1 O1 C12 -4(4) 7_575 .
O4 Li1 O1 C13 -81.2(17) 7_575 .
O4 Li1 O1 C13 -84.3(17) . .
O5 Li1 O1 C13 130(4) . .
O5 Li1 O1 C13 25.0(16) 7_575 .
O2 Li1 O1 C13 6.6(16) . .
O2 Li1 O1 C13 -144(24) 7_575 .
O3 Li1 O1 C13 -150(2) 7_575 .
O3 Li1 O1 C13 -160.7(17) . .
O6 Li1 O1 C13 101.2(17) . .
O6 Li1 O1 C13 106.2(16) 7_575 .
O1 Li1 O1 C13 -171.6(12) 7_575 .
C12 O1 C13 C14 156(2) . .
Li1 O1 C13 C14 -33(2) . .
O1 C13 C14 O2 50(2) . .
C13 C14 O2 C15 -166(4) . .
C13 C14 O2 Li1 -42(2) . .
O4 Li1 O2 C14 107.6(15) 7_575 .
O4 Li1 O2 C14 110.5(15) . .
O5 Li1 O2 C14 -143.5(16) . .
O5 Li1 O2 C14 -49(3) 7_575 .
O2 Li1 O2 C14 -162.1(11) 7_575 .
O3 Li1 O2 C14 31.3(18) 7_575 .
O3 Li1 O2 C14 43(3) . .
O6 Li1 O2 C14 -61.9(15) . .
O6 Li1 O2 C14 -66.6(16) 7_575 .
O1 Li1 O2 C14 48(25) 7_575 .
O1 Li1 O2 C14 19.8(15) . .
O4 Li1 O2 C15 -100.0(17) 7_575 .
O4 Li1 O2 C15 -97.2(18) . .
O5 Li1 O2 C15 9(2) . .
O5 Li1 O2 C15 103(3) 7_575 .
O2 Li1 O2 C15 -10(2) 7_575 .
O3 Li1 O2 C15 -176.3(18) 7_575 .
O3 Li1 O2 C15 -165(3) . .
O6 Li1 O2 C15 90.4(18) . .
O6 Li1 O2 C15 85.8(18) 7_575 .
O1 Li1 O2 C15 -159(25) 7_575 .
O1 Li1 O2 C15 172.1(17) . .
C14 O2 C15 Li1 131(4) . .
O4 Li1 C15 O2 80.2(16) 7_575 .
O4 Li1 C15 O2 84.8(17) . .
O5 Li1 C15 O2 -171.8(19) . .
O5 Li1 C15 O2 -26.8(13) 7_575 .
O2 Li1 C15 O2 170(2) 7_575 .
O3 Li1 C15 O2 5(3) 7_575 .
O3 Li1 C15 O2 115(7) . .
O6 Li1 C15 O2 -91.1(16) . .
O6 Li1 C15 O2 -98.6(16) 7_575 .
O1 Li1 C15 O2 178(3) 7_575 .
O1 Li1 C15 O2 -8.2(18) . .
O4 Li1 O3 C16 176(2) 7_575 .
O4 Li1 O3 C16 172(2) . .
O5 Li1 O3 C16 69(2) . .
O5 Li1 O3 C16 -84(3) 7_575 .
O2 Li1 O3 C16 -116(3) . .
O2 Li1 O3 C16 88(2) 7_575 .
O3 Li1 O3 C16 -101(2) 7_575 .
O6 Li1 O3 C16 -13(2) . .
O6 Li1 O3 C16 -5(2) 7_575 .
O1 Li1 O3 C16 64(2) 7_575 .
O1 Li1 O3 C16 -93(2) . .
O4 Li1 O3 C17 48.7(17) 7_575 .
O4 Li1 O3 C17 44.2(15) . .
O5 Li1 O3 C17 -58.4(17) . .
O5 Li1 O3 C17 148(2) 7_575 .
O2 Li1 O3 C17 116(3) . .
O2 Li1 O3 C17 -40.0(17) 7_575 .
O3 Li1 O3 C17 131.5(12) 7_575 .
O6 Li1 O3 C17 -140.5(15) . .
O6 Li1 O3 C17 -133.2(15) 7_575 .
O1 Li1 O3 C17 -63.5(15) 7_575 .
O1 Li1 O3 C17 138.9(17) . .
C16 O3 C17 C18 173(3) . .
Li1 O3 C17 C18 -63(2) . .
O3 C17 C18 O4 52(3) . .
C17 C18 O4 C19 171(2) . .
C17 C18 O4 Li1 -13(3) . .
O4 Li1 O4 C19 44(3) 7_575 .
O5 Li1 O4 C19 -107(3) . .
O5 Li1 O4 C19 14(3) 7_575 .
O2 Li1 O4 C19 8(3) . .
O2 Li1 O4 C19 -100(3) 7_575 .
O3 Li1 O4 C19 110(3) 7_575 .
O3 Li1 O4 C19 157(3) . .
O6 Li1 O4 C19 123(7) . .
O6 Li1 O4 C19 171(7) 7_575 .
O1 Li1 O4 C19 -176(3) 7_575 .
O1 Li1 O4 C19 84(3) . .
O4 Li1 O4 C18 -131.8(18) 7_575 .
O5 Li1 O4 C18 77(2) . .
O5 Li1 O4 C18 -161.5(19) 7_575 .
O2 Li1 O4 C18 -168.2(18) . .
O2 Li1 O4 C18 85(2) 7_575 .
O3 Li1 O4 C18 -65.4(17) 7_575 .
O3 Li1 O4 C18 -19.1(18) . .
O6 Li1 O4 C18 -52(9) . .
O6 Li1 O4 C18 -4(9) 7_575 .
O1 Li1 O4 C18 9(2) 7_575 .
O1 Li1 O4 C18 -92.2(19) . .
O4 Li1 O5 C21 -176(2) 7_575 .
O4 Li1 O5 C21 -173.3(19) . .
O5 Li1 O5 C21 69(3) 7_575 .
O2 Li1 O5 C21 89(2) . .
O2 Li1 O5 C21 163(4) 7_575 .
O3 Li1 O5 C21 -82(3) 7_575 .
O3 Li1 O5 C21 -94(2) . .
O6 Li1 O5 C21 0(2) . .
O6 Li1 O5 C21 -4.0(19) 7_575 .
O1 Li1 O5 C21 -91.6(19) 7_575 .
O1 Li1 O5 C21 -29(5) . .
O4 Li1 O5 C20 74(2) 7_575 .
O4 Li1 O5 C20 76(2) . .
O5 Li1 O5 C20 -42(3) 7_575 .
O2 Li1 O5 C20 -21(3) . .
O2 Li1 O5 C20 52(3) 7_575 .
O3 Li1 O5 C20 167(2) 7_575 .
O3 Li1 O5 C20 155.2(19) . .
O6 Li1 O5 C20 -110(2) . .
O6 Li1 O5 C20 -115(2) 7_575 .
O1 Li1 O5 C20 158(2) 7_575 .
O1 Li1 O5 C20 -139(4) . .
C20 O5 C21 C22 132(3) . .
Li1 O5 C21 C22 8(4) . .
O5 C21 C22 O6 -15(4) . .
C21 C22 O6 C23 164(3) . .
C21 C22 O6 Li1 14(3) . .
O4 Li1 O6 C22 150(7) 7_575 .
O4 Li1 O6 C22 123(8) . .
O5 Li1 O6 C22 -8(2) . .
O5 Li1 O6 C22 -125(2) 7_575 .
O2 Li1 O6 C22 -121.0(19) . .
O2 Li1 O6 C22 -13(2) 7_575 .
O3 Li1 O6 C22 136.1(19) 7_575 .
O3 Li1 O6 C22 91(2) . .
O6 Li1 O6 C22 23.1(19) 7_575 .
O1 Li1 O6 C22 62(2) 7_575 .
O1 Li1 O6 C22 164(2) . .
O4 Li1 O6 C23 7(9) 7_575 .
O4 Li1 O6 C23 -21(10) . .
O5 Li1 O6 C23 -151(3) . .
O5 Li1 O6 C23 91(3) 7_575 .
O2 Li1 O6 C23 95(3) . .
O2 Li1 O6 C23 -157(3) 7_575 .
O3 Li1 O6 C23 -8(3) 7_575 .
O3 Li1 O6 C23 -53(3) . .
O6 Li1 O6 C23 -121(3) 7_575 .
O1 Li1 O6 C23 -82(3) 7_575 .
O1 Li1 O6 C23 20(3) . .
